data_7245756
loop_
_publ_author_name
'Bojarska, Joanna'
'Wolf, Wojciech M.'
'Fruzi\'nski, Andrzej'
'Kaczmarek, Krzysztof'
'Lesnikowski, Zbigniew J.'
'Kraj, Agata'
'Zielenkiewicz, Piotr'
'Madura, Izabela Dorota'
'Borowiecki, Pawe\/l'
'Remko, Milan'
'Breza, Martin'

_publ_section_title
;
 Supramolecular synthon hierarchy in cyclopropyl-containing
 peptide-derived compounds
;
_journal_name_full CrystEngComm
_journal_paper_doi 10.1039/D2CE01231F
_journal_year 2022
_chemical_formula_moiety 'C8 H13 N O3'
_chemical_formula_sum 'C8 H13 N O3'
_chemical_formula_weight 171.19
_chemical_name_systematic '2-acetamido-3-cyclopropylpropanoic acid'
_space_group_crystal_system monoclinic
_space_group_IT_number 14
_space_group_name_Hall '-P 2ybc'
_space_group_name_H-M_alt 'P 1 21/c 1'
_atom_sites_solution_hydrogens geom
_audit_creation_date 2022-04-22
_audit_creation_method
;
Olex2 1.3-ac4
(compiled 2020.11.27 svn.r5f609507 for Rigaku Oxford Diffraction, GUI svn.r6214)
;
_audit_update_record
;
2022-08-28 deposited with the CCDC.	2022-11-04 downloaded from the CCDC.
;
_cell_angle_alpha 90
_cell_angle_beta 90.6010(10)
_cell_angle_gamma 90
_cell_formula_units_Z 16
_cell_length_a 14.66220(10)
_cell_length_b 11.42930(10)
_cell_length_c 21.61680(10)
_cell_measurement_reflns_used 84697
_cell_measurement_temperature 100.0(5)
_cell_measurement_theta_max 78.7620
_cell_measurement_theta_min 3.6860
_cell_volume 3622.32(4)
_computing_cell_refinement 'CrysAlisPro 1.171.42.53a (Rigaku OD, 2022)'
_computing_data_collection 'CrysAlisPro 1.171.42.53a (Rigaku OD, 2022)'
_computing_data_reduction 'CrysAlisPro 1.171.42.53a (Rigaku OD, 2022)'
_computing_molecular_graphics 'Olex2 1.3-ac4 (Dolomanov et al., 2009)'
_computing_publication_material 'Olex2 1.3-ac4 (Dolomanov et al., 2009)'
_computing_structure_refinement 'XL  (Sheldrick, 2008)'
_computing_structure_solution 'SHELXT 2018/2 (Sheldrick, 2018)'
_diffrn_ambient_temperature 100.15
_diffrn_detector_area_resol_mean 5.8140
_diffrn_detector_type 'Pilatus 300K'
_diffrn_measured_fraction_theta_full 1.000
_diffrn_measured_fraction_theta_max 0.988
_diffrn_measurement_details
;
List of Runs (angles in degrees, time in seconds):

  # Type    Start    End  Width  t~exp~   \w     \q     \k     \f   Frames
#--------------------------------------------------------------------------
  1  \w   -124.00 -39.00   0.50    0.10    --  -49.71 -38.00 -90.00  170
  2  \w    -26.00  26.00   0.50    0.10    --  -49.71  19.00 -90.00  104
  3  \w   -114.00 -27.00   0.50    0.10    --  -49.71 -77.00  30.00  174
  4  \w    -26.00  26.00   0.50    0.10    --  -49.71  19.00-150.00  104
  5  \w   -121.00 -35.00   0.50    0.10    --  -49.71 -57.00  60.00  172
  6  \w    -43.00  25.00   0.50    0.10    --  -49.71  38.00 120.00  136
  7  \w    -26.00  26.00   0.50    0.10    --  -49.71  19.00  90.00  104
  8  \w     62.00 120.00   0.50    0.10    --   49.71 178.00 -30.00  116
  9  \w    -25.00  26.00   0.50    0.10    --   49.71 -19.00 -60.00  102
 10  \w    -43.00 -11.00   0.50    0.13    --  -86.25  38.00 -90.00   64
 11  \w   -161.00 -75.00   0.50    0.13    --  -86.25 -19.00 -30.00  172
 12  \w    -43.00 -11.00   0.50    0.13    --  -86.25  38.00  90.00   64
 13  \w   -151.00 -64.00   0.50    0.13    --  -86.25 -77.00  30.00  174
 14  \w   -151.00 -64.00   0.50    0.13    --  -86.25 -77.00  60.00  174
 15  \w    -43.00 -11.00   0.50    0.13    --  -86.25  38.00  60.00   64
 16  \w   -105.00 -22.00   0.50    0.13    --  -86.25  77.00 -90.00  166
 17  \w    -43.00 -11.00   0.50    0.13    --  -86.25  38.00  30.00   64
 18  \w    -43.00 -11.00   0.50    0.13    --  -86.25  38.00-180.00   64
 19  \w    -43.00 -11.00   0.50    0.13    --  -86.25  38.00   0.00   64
 20  \w   -157.00 -71.00   0.50    0.13    --  -86.25 -57.00 -30.00  172
 21  \w    -66.00 -15.00   0.50    0.13    --  -86.25  57.00-150.00  102
 22  \w     37.00  66.00   0.50    0.13    --  107.75 -57.00 150.00   58
 23  \w     97.00 178.00   0.50    0.13    --  107.75  19.00-120.00  162
 24  \w     37.00  66.00   0.50    0.13    --  107.75 -57.00-150.00   58
 25  \w     93.00 178.00   0.50    0.13    --  107.75  57.00 -30.00  170
 26  \w     37.00  66.00   0.50    0.13    --  107.75 -57.00 -30.00   58
 27  \w     37.00  66.00   0.50    0.13    --  107.75 -57.00  60.00   58
 28  \w     36.00 112.00   0.50    0.13    --  107.75-125.00-180.00  152
 29  \w     37.00  66.00   0.50    0.13    --  107.75 -57.00   0.00   58
 30  \w     97.00 178.00   0.50    0.13    --  107.75  19.00-180.00  162
 31  \w     97.00 178.00   0.50    0.13    --  107.75  38.00  90.00  162
 32  \w     85.00 172.00   0.50    0.13    --  107.75  77.00   0.00  174
 33  \w     93.00 178.00   0.50    0.13    --  107.75  57.00  60.00  170
 34  \w     43.00 105.00   0.50    0.13    --  107.75 -77.00 150.00  124
 35  \w     37.00  66.00   0.50    0.13    --  107.75 -57.00-180.00   58
 36  \w     97.00 178.00   0.50    0.13    --  107.75  38.00  30.00  162
 37  \w     94.00 178.00   0.50    0.13    --  107.75 125.00  90.00  168
 38  \w     37.00  66.00   0.50    0.13    --  107.75 -57.00-120.00   58
 39  \w     37.00  66.00   0.50    0.13    --  107.75 -57.00  30.00   58
 40  \w   -114.00 -27.00   0.50    0.10    --  -49.71 -77.00-180.00  174
 41  \w   -121.00 -35.00   0.50    0.10    --  -49.71 -57.00-120.00  172
 42  \w   -120.00 -34.00   0.50    0.10    --  -49.71 -59.00 132.00  172
 43  \w     35.00 121.00   0.50    0.10    --   49.71  57.00-120.00  172
 44  \w     27.00 114.00   0.50    0.10    --   49.71  77.00-120.00  174
 45  \w     27.00 114.00   0.50    0.10    --   49.71  77.00 120.00  174
 46  \w     60.00 121.00   0.50    0.10    --   49.71-178.00 150.00  122
 47  \w     27.00 114.00   0.50    0.10    --   49.71  77.00  30.00  174
 48  \w     27.00 114.00   0.50    0.10    --   49.71  77.00 -30.00  174
 49  \w   -151.00 -64.00   0.50    0.13    --  -86.25 -77.00-180.00  174
 50  \w   -151.00 -64.00   0.50    0.13    --  -86.25 -77.00-120.00  174
 51  \w   -151.00 -64.00   0.50    0.13    --  -86.25 -77.00   0.00  174
 52  \w   -151.00 -64.00   0.50    0.13    --  -86.25 -77.00 150.00  174
 53  \w   -157.00 -71.00   0.50    0.13    --  -86.25 -59.00 132.00  172
 54  \w   -151.00 -64.00   0.50    0.13    --  -86.25 -77.00  90.00  174
 55  \w   -151.00 -64.00   0.50    0.13    --  -86.25 -77.00 -60.00  174
 56  \w   -151.00 -64.00   0.50    0.13    --  -86.25 -77.00-150.00  174
 57  \w   -151.00 -64.00   0.50    0.13    --  -86.25 -77.00 -30.00  174
 58  \w   -151.00 -64.00   0.50    0.13    --  -86.25 -77.00 120.00  174
 59  \w   -151.00 -64.00   0.50    0.13    --  -86.25 -77.00 -90.00  174
 60  \w     36.00 112.00   0.50    0.13    --  107.75-125.00 -30.00  152
 61  \w     39.00 107.00   0.50    0.13    --  107.75 -99.00 -30.00  136
 62  \w     39.00 107.00   0.50    0.13    --  107.75 -99.00  30.00  136
 63  \w     36.00 112.00   0.50    0.13    --  107.75-125.00 150.00  152
;
_diffrn_measurement_device 'four-circle diffractometer'
_diffrn_measurement_device_type 'XtaLAB Synergy, Dualflex, Pilatus 300K'
_diffrn_measurement_method '\w scans'
_diffrn_radiation_type CuK\a
_diffrn_radiation_wavelength 1.54184
_diffrn_reflns_av_R_equivalents 0.0340
_diffrn_reflns_av_unetI/netI 0.0114
_diffrn_reflns_Laue_measured_fraction_full 1.000
_diffrn_reflns_Laue_measured_fraction_max 0.988
_diffrn_reflns_limit_h_max 18
_diffrn_reflns_limit_h_min -17
_diffrn_reflns_limit_k_max 14
_diffrn_reflns_limit_k_min -14
_diffrn_reflns_limit_l_max 27
_diffrn_reflns_limit_l_min -27
_diffrn_reflns_number 119641
_diffrn_reflns_point_group_measured_fraction_full 1.000
_diffrn_reflns_point_group_measured_fraction_max 0.988
_diffrn_reflns_theta_full 67.684
_diffrn_reflns_theta_max 78.950
_diffrn_reflns_theta_min 3.014
_exptl_absorpt_coefficient_mu 0.801
_exptl_absorpt_correction_T_max 1.000
_exptl_absorpt_correction_T_min 0.348
_exptl_absorpt_correction_type gaussian
_exptl_absorpt_process_details
;
CrysAlisPro 1.171.42.53a (Rigaku Oxford Diffraction, 2022)
Numerical absorption correction based on gaussian integration over
a multifaceted crystal model
Empirical absorption correction using spherical harmonics,
implemented in SCALE3 ABSPACK scaling algorithm.
;
_exptl_crystal_colour white
_exptl_crystal_density_diffrn 1.256
_exptl_crystal_description needle
_exptl_crystal_F_000 1472
_exptl_crystal_size_max 0.69
_exptl_crystal_size_mid 0.28
_exptl_crystal_size_min 0.2
_refine_diff_density_max 0.362
_refine_diff_density_min -0.294
_refine_diff_density_rms 0.037
_refine_ls_extinction_coef 0.00026(5)
_refine_ls_extinction_expression Fc^*^=kFc[1+0.001xFc^2^\l^3^/sin(2\q)]^-1/4^
_refine_ls_extinction_method 'SHELXL-2018/3 (Sheldrick 2018)'
_refine_ls_goodness_of_fit_ref 1.048
_refine_ls_hydrogen_treatment constr
_refine_ls_matrix_type full
_refine_ls_number_parameters 442
_refine_ls_number_reflns 7734
_refine_ls_number_restraints 0
_refine_ls_restrained_S_all 1.048
_refine_ls_R_factor_all 0.0367
_refine_ls_R_factor_gt 0.0353
_refine_ls_shift/su_max 0.001
_refine_ls_shift/su_mean 0.000
_refine_ls_structure_factor_coef Fsqd
_refine_ls_weighting_details 'w=1/[\s^2^(Fo^2^)+(0.0423P)^2^+1.5271P] where P=(Fo^2^+2Fc^2^)/3'
_refine_ls_weighting_scheme calc
_refine_ls_wR_factor_gt 0.0921
_refine_ls_wR_factor_ref 0.0931
_reflns_Friedel_coverage 0.000
_reflns_number_gt 7387
_reflns_number_total 7734
_reflns_threshold_expression 'I > 2\s(I)'
_cod_data_source_file d2ce01231f2.cif
_cod_data_source_block kk_big
_cod_database_code 7245756
_shelx_shelxl_version_number 2018/3
_shelx_space_group_comment
;
The symmetry employed for this shelxl refinement is uniquely defined
by the following loop, which should always be used as a source of
symmetry information in preference to the above space-group names.
They are only intended as comments.
;
_shelx_estimated_absorpt_t_max 0.856
_shelx_estimated_absorpt_t_min 0.608
_olex2_refinement_description
;
1. Fixed Uiso
 At 1.2 times of:
  All C(H) groups, All C(H,H) groups, All N(H) groups
 At 1.5 times of:
  All C(H,H,H) groups, All O(H) groups
2.a Ternary CH refined with riding coordinates:
 C3(H3A), C3C(H3CA), C3A(H3AB), C3B(H3BA), C5A(H5A), C5C(H5C), C5(H5), C5B(H5B)
2.b Secondary CH2 refined with riding coordinates:
 C4(H4A,H4B), C4C(H4CA,H4CB), C4A(H4AA,H4AB), C4B(H4BA,H4BB), C6B(H6BA,H6BB),
 C7(H7A,H7B), C6C(H6CA,H6CB), C6A(H6AA,H6AB), C6(H6A,H6B), C7B(H7BA,H7BB),
 C7C(H7CA,H7CB), C7A(H7AA,H7AB)
2.c Aromatic/amide H refined with riding coordinates:
 NA(HA), N(H), NB(HB), NC(HC)
2.d Idealised Me refined as rotating group:
 C2(H2A,H2B,H2C), C2C(H2CA,H2CB,H2CC), C2B(H2BA,H2BB,H2BC), C2A(H2AA,H2AB,H2AC)
2.e Idealised tetrahedral OH refined as rotating group:
 O3(H3), O3C(H3C), O3B(H3B), O3A(H3AA)
;
_olex2_submission_special_instructions 'No special instructions were received'
_oxdiff_exptl_absorpt_empirical_details
;
Empirical correction (ABSPACK) includes:
- Absorption correction using spherical harmonics
- Frame scaling
;

loop_
_space_group_symop_operation_xyz
'x, y, z'
'-x, y+1/2, -z+1/2'
'-x, -y, -z'
'x, -y-1/2, z-1/2'

loop_
_atom_site_label
_atom_site_type_symbol
_atom_site_fract_x
_atom_site_fract_y
_atom_site_fract_z
_atom_site_U_iso_or_equiv
_atom_site_adp_type
_atom_site_occupancy
_atom_site_site_symmetry_order
_atom_site_calc_flag
_atom_site_refinement_flags_posn
_atom_site_refinement_flags_adp
_atom_site_refinement_flags_occupancy
_atom_site_disorder_assembly
_atom_site_disorder_group
O1 O 0.38811(5) 0.09390(6) 0.67628(4) 0.01797(16) Uani 1 1 d . . . . .
O3 O 0.05837(5) 0.19936(6) 0.66622(4) 0.01847(16) Uani 1 1 d . . . . .
H3 H 0.002478 0.185656 0.670344 0.028 Uiso 1 1 calc R U . . .
O2B O 0.68014(5) 0.50240(6) 0.69275(3) 0.01618(15) Uani 1 1 d . . . . .
O3C O 0.55870(5) 0.06613(6) 0.68529(4) 0.01756(15) Uani 1 1 d . . . . .
H3C H 0.502191 0.078164 0.685646 0.026 Uiso 1 1 calc R U . . .
O2A O 0.18072(5) 0.76590(6) 0.68571(3) 0.01781(16) Uani 1 1 d . . . . .
O3B O 0.68955(5) 0.69675(6) 0.67912(4) 0.01875(16) Uani 1 1 d . . . . .
H3B H 0.745265 0.685552 0.686373 0.028 Uiso 1 1 calc R U . . .
O1C O 0.88571(5) 0.17551(6) 0.67123(4) 0.01828(16) Uani 1 1 d . . . . .
O2C O 0.56715(5) 0.26177(6) 0.68769(3) 0.01728(15) Uani 1 1 d . . . . .
O3A O 0.19053(5) 0.57121(6) 0.67450(4) 0.01892(16) Uani 1 1 d . . . . .
H3AA H 0.246879 0.584208 0.676362 0.028 Uiso 1 1 calc R U . . .
O1A O -0.13798(5) 0.67525(6) 0.69220(4) 0.01795(16) Uani 1 1 d . . . . .
O1B O 0.36361(5) 0.59311(6) 0.67091(4) 0.01858(16) Uani 1 1 d . . . . .
O2 O 0.06999(5) 0.00414(6) 0.67262(4) 0.02110(17) Uani 1 1 d . . . . .
NA N -0.00230(5) 0.76340(7) 0.68058(4) 0.01371(17) Uani 1 1 d . . . . .
HA H 0.029213 0.828928 0.681253 0.016 Uiso 1 1 calc R U . . .
N N 0.25218(5) 0.00768(7) 0.66091(4) 0.01430(17) Uani 1 1 d . . . . .
H H 0.220796 -0.057548 0.656846 0.017 Uiso 1 1 calc R U . . .
NB N 0.49912(5) 0.50143(7) 0.66925(4) 0.01413(17) Uani 1 1 d . . . . .
HB H 0.529243 0.435070 0.672436 0.017 Uiso 1 1 calc R U . . .
NC N 0.74800(5) 0.26131(7) 0.66761(4) 0.01398(17) Uani 1 1 d . . . . .
HC H 0.716163 0.326587 0.667634 0.017 Uiso 1 1 calc R U . . .
C1B C 0.40909(6) 0.50156(9) 0.67763(4) 0.01412(19) Uani 1 1 d . . . . .
C8A C 0.14597(6) 0.67091(9) 0.67729(4) 0.01374(19) Uani 1 1 d . . . . .
C8B C 0.64645(6) 0.59558(9) 0.67858(4) 0.01391(19) Uani 1 1 d . . . . .
C1A C -0.09128(6) 0.76667(9) 0.69246(5) 0.01427(19) Uani 1 1 d . . . . .
C8C C 0.60173(6) 0.16625(9) 0.68077(4) 0.01328(19) Uani 1 1 d . . . . .
C3 C 0.20532(6) 0.11962(9) 0.65607(5) 0.01457(19) Uani 1 1 d . . . . .
H3A H 0.228774 0.171681 0.689839 0.017 Uiso 1 1 calc R U . . .
C8 C 0.10374(6) 0.10011(9) 0.66614(5) 0.01489(19) Uani 1 1 d . . . . .
C1C C 0.83880(6) 0.26655(9) 0.67257(4) 0.01381(19) Uani 1 1 d . . . . .
C1 C 0.34198(6) 0.00226(9) 0.67143(4) 0.01399(19) Uani 1 1 d . . . . .
C3C C 0.70068(6) 0.14982(8) 0.66216(5) 0.01417(19) Uani 1 1 d . . . . .
H3CA H 0.730288 0.091644 0.690494 0.017 Uiso 1 1 calc R U . . .
C3A C 0.04403(6) 0.65410(8) 0.66651(5) 0.01409(19) Uani 1 1 d . . . . .
H3AB H 0.021512 0.591710 0.694964 0.017 Uiso 1 1 calc R U . . .
C2 C 0.38496(7) -0.11639(9) 0.67684(5) 0.0160(2) Uani 1 1 d . . . . .
H2A H 0.437799 -0.120754 0.649544 0.024 Uiso 1 1 calc R U . . .
H2B H 0.340416 -0.176349 0.664794 0.024 Uiso 1 1 calc R U . . .
H2C H 0.404759 -0.129618 0.719712 0.024 Uiso 1 1 calc R U . . .
C4 C 0.22251(7) 0.18055(9) 0.59368(5) 0.0188(2) Uani 1 1 d . . . . .
H4A H 0.185240 0.252693 0.591560 0.023 Uiso 1 1 calc R U . . .
H4B H 0.287430 0.203987 0.591944 0.023 Uiso 1 1 calc R U . . .
C3B C 0.54882(6) 0.60818(9) 0.65498(5) 0.0158(2) Uani 1 1 d . . . . .
H3BA H 0.519330 0.675525 0.676506 0.019 Uiso 1 1 calc R U . . .
C4C C 0.70219(7) 0.10227(10) 0.59520(5) 0.0206(2) Uani 1 1 d . . . . .
H4CA H 0.766257 0.095340 0.581666 0.025 Uiso 1 1 calc R U . . .
H4CB H 0.674878 0.023062 0.594414 0.025 Uiso 1 1 calc R U . . .
C2C C 0.88082(7) 0.38583(9) 0.67951(5) 0.0166(2) Uani 1 1 d . . . . .
H2CA H 0.885216 0.406027 0.723505 0.025 Uiso 1 1 calc R U . . .
H2CB H 0.842711 0.443674 0.657985 0.025 Uiso 1 1 calc R U . . .
H2CC H 0.941934 0.385581 0.661587 0.025 Uiso 1 1 calc R U . . .
C2B C 0.36570(7) 0.38809(9) 0.69632(5) 0.0188(2) Uani 1 1 d . . . . .
H2BA H 0.358267 0.386664 0.741318 0.028 Uiso 1 1 calc R U . . .
H2BB H 0.404672 0.322793 0.683772 0.028 Uiso 1 1 calc R U . . .
H2BC H 0.305854 0.380779 0.676081 0.028 Uiso 1 1 calc R U . . .
C2A C -0.13211(7) 0.88370(9) 0.70725(5) 0.0204(2) Uani 1 1 d . . . . .
H2AA H -0.192658 0.889754 0.687890 0.031 Uiso 1 1 calc R U . . .
H2AB H -0.092730 0.945852 0.691340 0.031 Uiso 1 1 calc R U . . .
H2AC H -0.137584 0.891899 0.752189 0.031 Uiso 1 1 calc R U . . .
C4A C 0.02639(7) 0.61567(10) 0.59899(5) 0.0198(2) Uani 1 1 d . . . . .
H4AA H 0.057586 0.540208 0.591616 0.024 Uiso 1 1 calc R U . . .
H4AB H -0.039860 0.603184 0.592616 0.024 Uiso 1 1 calc R U . . .
C4B C 0.55016(7) 0.63288(10) 0.58481(5) 0.0232(2) Uani 1 1 d . . . . .
H4BA H 0.486592 0.639100 0.569271 0.028 Uiso 1 1 calc R U . . .
H4BB H 0.580384 0.709069 0.577648 0.028 Uiso 1 1 calc R U . . .
C5A C 0.05940(8) 0.70418(11) 0.55291(5) 0.0260(2) Uani 1 1 d . . . . .
H5A H 0.030517 0.783212 0.555915 0.031 Uiso 1 1 calc R U . . .
C5C C 0.65081(8) 0.17981(12) 0.55058(5) 0.0262(2) Uani 1 1 d . . . . .
H5C H 0.673547 0.262192 0.548478 0.031 Uiso 1 1 calc R U . . .
C5 C 0.20047(8) 0.10584(11) 0.53814(5) 0.0263(2) Uani 1 1 d . . . . .
H5 H 0.241177 0.036524 0.532574 0.032 Uiso 1 1 calc R U . . .
C5B C 0.59894(8) 0.53968(11) 0.54860(5) 0.0264(3) Uani 1 1 d . . . . .
H5B H 0.572060 0.459483 0.551503 0.032 Uiso 1 1 calc R U . . .
C6B C 0.70124(8) 0.54361(12) 0.54283(5) 0.0301(3) Uani 1 1 d . . . . .
H6BA H 0.733952 0.610103 0.562278 0.036 Uiso 1 1 calc R U . . .
H6BB H 0.734693 0.468370 0.543724 0.036 Uiso 1 1 calc R U . . .
C7 C 0.16784(9) 0.16209(13) 0.47911(6) 0.0349(3) Uani 1 1 d . . . . .
H7A H 0.189987 0.129343 0.439621 0.042 Uiso 1 1 calc R U . . .
H7B H 0.158518 0.247883 0.479130 0.042 Uiso 1 1 calc R U . . .
C6C C 0.54932(8) 0.16641(13) 0.54099(6) 0.0326(3) Uani 1 1 d . . . . .
H6CA H 0.518194 0.102878 0.563651 0.039 Uiso 1 1 calc R U . . .
H6CB H 0.512719 0.238431 0.535146 0.039 Uiso 1 1 calc R U . . .
C6A C 0.15724(9) 0.70412(14) 0.53266(6) 0.0362(3) Uani 1 1 d . . . . .
H6AA H 0.198128 0.643178 0.549986 0.043 Uiso 1 1 calc R U . . .
H6AB H 0.186663 0.780705 0.525149 0.043 Uiso 1 1 calc R U . . .
C6 C 0.10387(10) 0.08863(13) 0.51662(6) 0.0367(3) Uani 1 1 d . . . . .
H6A H 0.055214 0.129320 0.539628 0.044 Uiso 1 1 calc R U . . .
H6B H 0.086679 0.010799 0.500125 0.044 Uiso 1 1 calc R U . . .
C7B C 0.64172(9) 0.56886(16) 0.48741(6) 0.0403(3) Uani 1 1 d . . . . .
H7BA H 0.638641 0.509116 0.454293 0.048 Uiso 1 1 calc R U . . .
H7BB H 0.637900 0.650849 0.472848 0.048 Uiso 1 1 calc R U . . .
C7C C 0.61346(10) 0.13240(17) 0.49050(6) 0.0445(4) Uani 1 1 d . . . . .
H7CA H 0.616260 0.183475 0.453581 0.053 Uiso 1 1 calc R U . . .
H7CB H 0.621734 0.047941 0.482082 0.053 Uiso 1 1 calc R U . . .
C7A C 0.08303(10) 0.66573(15) 0.48832(6) 0.0421(4) Uani 1 1 d . . . . .
H7AA H 0.066991 0.718845 0.453705 0.051 Uiso 1 1 calc R U . . .
H7AB H 0.078457 0.581298 0.478546 0.051 Uiso 1 1 calc R U . . .

loop_
_atom_site_aniso_label
_atom_site_aniso_U_11
_atom_site_aniso_U_22
_atom_site_aniso_U_33
_atom_site_aniso_U_23
_atom_site_aniso_U_13
_atom_site_aniso_U_12
O1 0.0099(3) 0.0150(3) 0.0290(4) 0.0011(3) 0.0000(3) -0.0018(3)
O3 0.0089(3) 0.0152(3) 0.0313(4) 0.0014(3) 0.0015(3) 0.0012(3)
O2B 0.0114(3) 0.0151(3) 0.0220(4) 0.0010(3) -0.0001(3) 0.0012(3)
O3C 0.0090(3) 0.0149(3) 0.0288(4) 0.0024(3) -0.0006(3) -0.0014(3)
O2A 0.0112(3) 0.0153(3) 0.0269(4) -0.0014(3) 0.0005(3) -0.0021(3)
O3B 0.0096(3) 0.0150(3) 0.0317(4) -0.0003(3) 0.0004(3) -0.0017(3)
O1C 0.0099(3) 0.0148(3) 0.0301(4) 0.0000(3) 0.0004(3) 0.0015(3)
O2C 0.0109(3) 0.0150(3) 0.0259(4) -0.0024(3) 0.0005(3) 0.0013(3)
O3A 0.0089(3) 0.0152(3) 0.0326(4) 0.0014(3) 0.0012(3) 0.0012(3)
O1A 0.0099(3) 0.0150(3) 0.0290(4) -0.0009(3) 0.0014(3) -0.0022(3)
O1B 0.0096(3) 0.0145(3) 0.0317(4) 0.0018(3) 0.0004(3) 0.0017(3)
O2 0.0116(3) 0.0151(4) 0.0366(4) 0.0038(3) 0.0016(3) -0.0020(3)
NA 0.0089(4) 0.0119(4) 0.0204(4) -0.0008(3) 0.0015(3) -0.0014(3)
N 0.0090(4) 0.0122(4) 0.0217(4) 0.0012(3) -0.0002(3) -0.0011(3)
NB 0.0087(4) 0.0120(4) 0.0217(4) 0.0016(3) 0.0014(3) 0.0007(3)
NC 0.0086(4) 0.0118(4) 0.0215(4) -0.0007(3) 0.0002(3) 0.0006(3)
C1B 0.0104(4) 0.0149(5) 0.0171(5) -0.0012(4) -0.0001(3) 0.0001(3)
C8A 0.0100(4) 0.0154(5) 0.0159(4) 0.0014(4) 0.0016(3) 0.0002(3)
C8B 0.0097(4) 0.0153(5) 0.0168(5) -0.0010(4) 0.0026(3) -0.0003(3)
C1A 0.0110(4) 0.0150(5) 0.0169(5) 0.0002(4) 0.0007(3) -0.0003(4)
C8C 0.0098(4) 0.0150(5) 0.0150(4) 0.0002(4) -0.0015(3) -0.0004(3)
C3 0.0087(4) 0.0135(4) 0.0214(5) 0.0008(4) 0.0004(3) -0.0007(3)
C8 0.0104(4) 0.0157(5) 0.0186(5) 0.0012(4) 0.0000(3) -0.0002(4)
C1C 0.0103(4) 0.0159(5) 0.0152(4) 0.0003(4) 0.0006(3) -0.0002(4)
C1 0.0110(4) 0.0157(5) 0.0153(4) 0.0012(4) 0.0016(3) -0.0003(4)
C3C 0.0091(4) 0.0124(4) 0.0210(5) -0.0006(4) 0.0001(3) 0.0002(3)
C3A 0.0089(4) 0.0130(4) 0.0203(5) -0.0006(4) 0.0013(3) -0.0004(3)
C2 0.0122(4) 0.0149(5) 0.0208(5) 0.0005(4) 0.0004(4) 0.0011(4)
C4 0.0126(5) 0.0188(5) 0.0251(5) 0.0055(4) 0.0020(4) -0.0002(4)
C3B 0.0093(4) 0.0132(5) 0.0250(5) 0.0027(4) 0.0006(4) -0.0002(3)
C4C 0.0128(5) 0.0230(5) 0.0259(5) -0.0082(4) 0.0022(4) 0.0002(4)
C2C 0.0113(4) 0.0149(5) 0.0236(5) -0.0005(4) 0.0006(4) -0.0014(4)
C2B 0.0114(4) 0.0152(5) 0.0299(5) 0.0014(4) 0.0026(4) -0.0013(4)
C2A 0.0124(5) 0.0150(5) 0.0337(6) -0.0029(4) 0.0047(4) 0.0003(4)
C4A 0.0128(5) 0.0223(5) 0.0244(5) -0.0075(4) -0.0010(4) 0.0011(4)
C4B 0.0142(5) 0.0272(6) 0.0282(6) 0.0123(5) -0.0036(4) -0.0041(4)
C5A 0.0254(6) 0.0339(6) 0.0187(5) -0.0016(5) 0.0023(4) 0.0071(5)
C5C 0.0226(6) 0.0369(7) 0.0190(5) -0.0031(5) 0.0017(4) -0.0014(5)
C5 0.0271(6) 0.0277(6) 0.0240(6) 0.0027(5) -0.0003(4) 0.0069(5)
C5B 0.0226(6) 0.0370(7) 0.0198(5) 0.0029(5) 0.0001(4) -0.0111(5)
C6B 0.0229(6) 0.0422(7) 0.0252(6) -0.0039(5) 0.0042(4) -0.0051(5)
C7 0.0390(7) 0.0415(7) 0.0242(6) 0.0053(5) -0.0033(5) 0.0072(6)
C6C 0.0231(6) 0.0496(8) 0.0248(6) -0.0014(5) -0.0044(5) 0.0059(5)
C6A 0.0316(7) 0.0505(8) 0.0267(6) 0.0025(6) 0.0119(5) 0.0007(6)
C6 0.0365(7) 0.0411(8) 0.0323(7) -0.0008(6) -0.0105(5) -0.0050(6)
C7B 0.0316(7) 0.0668(10) 0.0227(6) 0.0061(6) 0.0029(5) -0.0148(7)
C7C 0.0350(7) 0.0738(11) 0.0247(6) -0.0141(7) -0.0051(5) 0.0076(7)
C7A 0.0452(8) 0.0610(10) 0.0203(6) -0.0059(6) 0.0043(5) 0.0136(7)

loop_
_atom_type_symbol
_atom_type_description
_atom_type_scat_dispersion_real
_atom_type_scat_dispersion_imag
_atom_type_scat_source
C C 0.0181 0.0091 'International Tables Vol C Tables 4.2.6.8 and 6.1.1.4'
H H 0.0000 0.0000 'International Tables Vol C Tables 4.2.6.8 and 6.1.1.4'
N N 0.0311 0.0180 'International Tables Vol C Tables 4.2.6.8 and 6.1.1.4'
O O 0.0492 0.0322 'International Tables Vol C Tables 4.2.6.8 and 6.1.1.4'

loop_
_exptl_crystal_face_index_h
_exptl_crystal_face_index_k
_exptl_crystal_face_index_l
_exptl_crystal_face_perp_dist
-1 1 5 0.1071
6 -1 -11 0.1605
0 -5 4 0.1452
-3 3 -5 0.1428
2 4 5 0.2872
2 -1 -5 0.1216
0 -2 -5 0.1271
-2 -4 -5 0.2005
-5 -3 3 0.2696
5 -2 5 0.1208
-1 -1 14 0.1017
0 -1 14 0.0918
0 1 -14 0.1045
5 3 10 0.2282
-6 6 1 0.1328
1 -7 0 0.1347
9 -3 -1 0.1485
8 -4 -1 0.1288
2 7 0 0.3387

loop_
_geom_angle_atom_site_label_1
_geom_angle_atom_site_label_2
_geom_angle_atom_site_label_3
_geom_angle
_geom_angle_site_symmetry_1
_geom_angle_site_symmetry_3
_geom_angle_publ_flag
C8 O3 H3 109.5 . . ?
C8C O3C H3C 109.5 . . ?
C8B O3B H3B 109.5 . . ?
C8A O3A H3AA 109.5 . . ?
C1A NA HA 119.2 . . ?
C1A NA C3A 121.61(8) . . ?
C3A NA HA 119.2 . . ?
C3 N H 119.4 . . ?
C1 N H 119.4 . . ?
C1 N C3 121.13(8) . . ?
C1B NB HB 119.1 . . ?
C1B NB C3B 121.73(8) . . ?
C3B NB HB 119.1 . . ?
C1C NC HC 119.3 . . ?
C1C NC C3C 121.31(8) . . ?
C3C NC HC 119.3 . . ?
O1B C1B NB 120.87(9) . . ?
O1B C1B C2B 121.86(8) . . ?
NB C1B C2B 117.25(8) . . ?
O2A C8A O3A 125.08(9) . . ?
O2A C8A C3A 123.12(9) . . ?
O3A C8A C3A 111.77(8) . . ?
O2B C8B O3B 125.08(9) . . ?
O2B C8B C3B 123.19(9) . . ?
O3B C8B C3B 111.67(8) . . ?
O1A C1A NA 120.88(9) . . ?
O1A C1A C2A 121.77(9) . . ?
NA C1A C2A 117.34(8) . . ?
O3C C8C C3C 111.91(8) . . ?
O2C C8C O3C 125.03(9) . . ?
O2C C8C C3C 122.99(9) . . ?
N C3 H3A 108.2 . . ?
N C3 C8 108.81(8) . . ?
N C3 C4 112.26(8) . . ?
C8 C3 H3A 108.2 . . ?
C8 C3 C4 111.12(8) . . ?
C4 C3 H3A 108.2 . . ?
O3 C8 C3 111.66(8) . . ?
O2 C8 O3 124.99(9) . . ?
O2 C8 C3 123.35(9) . . ?
O1C C1C NC 120.65(9) . . ?
O1C C1C C2C 122.23(8) . . ?
NC C1C C2C 117.12(8) . . ?
O1 C1 N 120.46(9) . . ?
O1 C1 C2 121.63(8) . . ?
N C1 C2 117.91(8) . . ?
NC C3C C8C 109.01(8) . . ?
NC C3C H3CA 109.2 . . ?
NC C3C C4C 111.83(8) . . ?
C8C C3C H3CA 109.2 . . ?
C8C C3C C4C 108.29(8) . . ?
C4C C3C H3CA 109.2 . . ?
NA C3A C8A 108.61(8) . . ?
NA C3A H3AB 109.0 . . ?
NA C3A C4A 111.58(8) . . ?
C8A C3A H3AB 109.0 . . ?
C8A C3A C4A 109.58(8) . . ?
C4A C3A H3AB 109.0 . . ?
C1 C2 H2A 109.5 . . ?
C1 C2 H2B 109.5 . . ?
C1 C2 H2C 109.5 . . ?
H2A C2 H2B 109.5 . . ?
H2A C2 H2C 109.5 . . ?
H2B C2 H2C 109.5 . . ?
C3 C4 H4A 108.8 . . ?
C3 C4 H4B 108.8 . . ?
H4A C4 H4B 107.7 . . ?
C5 C4 C3 113.95(9) . . ?
C5 C4 H4A 108.8 . . ?
C5 C4 H4B 108.8 . . ?
NB C3B C8B 108.71(8) . . ?
NB C3B H3BA 109.1 . . ?
NB C3B C4B 111.91(8) . . ?
C8B C3B H3BA 109.1 . . ?
C8B C3B C4B 108.98(8) . . ?
C4B C3B H3BA 109.1 . . ?
C3C C4C H4CA 109.1 . . ?
C3C C4C H4CB 109.1 . . ?
H4CA C4C H4CB 107.9 . . ?
C5C C4C C3C 112.38(9) . . ?
C5C C4C H4CA 109.1 . . ?
C5C C4C H4CB 109.1 . . ?
C1C C2C H2CA 109.5 . . ?
C1C C2C H2CB 109.5 . . ?
C1C C2C H2CC 109.5 . . ?
H2CA C2C H2CB 109.5 . . ?
H2CA C2C H2CC 109.5 . . ?
H2CB C2C H2CC 109.5 . . ?
C1B C2B H2BA 109.5 . . ?
C1B C2B H2BB 109.5 . . ?
C1B C2B H2BC 109.5 . . ?
H2BA C2B H2BB 109.5 . . ?
H2BA C2B H2BC 109.5 . . ?
H2BB C2B H2BC 109.5 . . ?
C1A C2A H2AA 109.5 . . ?
C1A C2A H2AB 109.5 . . ?
C1A C2A H2AC 109.5 . . ?
H2AA C2A H2AB 109.5 . . ?
H2AA C2A H2AC 109.5 . . ?
H2AB C2A H2AC 109.5 . . ?
C3A C4A H4AA 109.1 . . ?
C3A C4A H4AB 109.1 . . ?
H4AA C4A H4AB 107.8 . . ?
C5A C4A C3A 112.54(9) . . ?
C5A C4A H4AA 109.1 . . ?
C5A C4A H4AB 109.1 . . ?
C3B C4B H4BA 109.0 . . ?
C3B C4B H4BB 109.0 . . ?
H4BA C4B H4BB 107.8 . . ?
C5B C4B C3B 113.10(9) . . ?
C5B C4B H4BA 109.0 . . ?
C5B C4B H4BB 109.0 . . ?
C4A C5A H5A 115.2 . . ?
C4A C5A C6A 120.47(10) . . ?
C4A C5A C7A 119.75(11) . . ?
C6A C5A H5A 115.2 . . ?
C6A C5A C7A 60.08(9) . . ?
C7A C5A H5A 115.2 . . ?
C4C C5C H5C 114.7 . . ?
C4C C5C C6C 120.96(11) . . ?
C6C C5C H5C 114.7 . . ?
C7C C5C C4C 121.05(12) . . ?
C7C C5C H5C 114.7 . . ?
C7C C5C C6C 59.69(8) . . ?
C4 C5 H5 115.0 . . ?
C7 C5 C4 119.89(11) . . ?
C7 C5 H5 115.0 . . ?
C6 C5 C4 121.07(10) . . ?
C6 C5 H5 115.0 . . ?
C6 C5 C7 60.08(9) . . ?
C4B C5B H5B 115.2 . . ?
C4B C5B C6B 120.01(10) . . ?
C4B C5B C7B 120.24(12) . . ?
C6B C5B H5B 115.2 . . ?
C7B C5B H5B 115.2 . . ?
C7B C5B C6B 59.80(8) . . ?
C5B C6B H6BA 117.8 . . ?
C5B C6B H6BB 117.8 . . ?
H6BA C6B H6BB 114.9 . . ?
C7B C6B C5B 60.10(8) . . ?
C7B C6B H6BA 117.8 . . ?
C7B C6B H6BB 117.8 . . ?
C5 C7 H7A 117.8 . . ?
C5 C7 H7B 117.8 . . ?
C5 C7 C6 59.85(8) . . ?
H7A C7 H7B 114.9 . . ?
C6 C7 H7A 117.8 . . ?
C6 C7 H7B 117.8 . . ?
C5C C6C H6CA 117.8 . . ?
C5C C6C H6CB 117.8 . . ?
H6CA C6C H6CB 114.9 . . ?
C7C C6C C5C 60.05(8) . . ?
C7C C6C H6CA 117.8 . . ?
C7C C6C H6CB 117.8 . . ?
C5A C6A H6AA 117.8 . . ?
C5A C6A H6AB 117.8 . . ?
C5A C6A C7A 60.07(8) . . ?
H6AA C6A H6AB 114.9 . . ?
C7A C6A H6AA 117.8 . . ?
C7A C6A H6AB 117.8 . . ?
C5 C6 C7 60.07(8) . . ?
C5 C6 H6A 117.8 . . ?
C5 C6 H6B 117.8 . . ?
C7 C6 H6A 117.8 . . ?
C7 C6 H6B 117.8 . . ?
H6A C6 H6B 114.9 . . ?
C5B C7B H7BA 117.8 . . ?
C5B C7B H7BB 117.8 . . ?
C6B C7B C5B 60.09(8) . . ?
C6B C7B H7BA 117.8 . . ?
C6B C7B H7BB 117.8 . . ?
H7BA C7B H7BB 114.9 . . ?
C5C C7C H7CA 117.7 . . ?
C5C C7C H7CB 117.7 . . ?
C6C C7C C5C 60.26(8) . . ?
C6C C7C H7CA 117.7 . . ?
C6C C7C H7CB 117.7 . . ?
H7CA C7C H7CB 114.9 . . ?
C5A C7A C6A 59.85(8) . . ?
C5A C7A H7AA 117.8 . . ?
C5A C7A H7AB 117.8 . . ?
C6A C7A H7AA 117.8 . . ?
C6A C7A H7AB 117.8 . . ?
H7AA C7A H7AB 114.9 . . ?

loop_
_geom_bond_atom_site_label_1
_geom_bond_atom_site_label_2
_geom_bond_distance
_geom_bond_site_symmetry_2
_geom_bond_publ_flag
O1 C1 1.2505(12) . ?
O3 H3 0.8400 . ?
O3 C8 1.3151(12) . ?
O2B C8B 1.2120(12) . ?
O3C H3C 0.8400 . ?
O3C C8C 1.3109(12) . ?
O2A C8A 1.2122(12) . ?
O3B H3B 0.8400 . ?
O3B C8B 1.3177(12) . ?
O1C C1C 1.2478(12) . ?
O2C C8C 1.2136(12) . ?
O3A H3AA 0.8400 . ?
O3A C8A 1.3152(12) . ?
O1A C1A 1.2492(12) . ?
O1B C1B 1.2483(12) . ?
O2 C8 1.2120(12) . ?
NA HA 0.8800 . ?
NA C1A 1.3329(12) . ?
NA C3A 1.4557(12) . ?
N H 0.8800 . ?
N C3 1.4556(12) . ?
N C1 1.3352(12) . ?
NB HB 0.8800 . ?
NB C1B 1.3343(12) . ?
NB C3B 1.4559(12) . ?
NC HC 0.8800 . ?
NC C1C 1.3360(12) . ?
NC C3C 1.4551(12) . ?
C1B C2B 1.5017(13) . ?
C8A C3A 1.5226(13) . ?
C8B C3B 1.5215(13) . ?
C1A C2A 1.5013(14) . ?
C8C C3C 1.5212(13) . ?
C3 H3A 1.0000 . ?
C3 C8 1.5239(13) . ?
C3 C4 1.5408(14) . ?
C1C C2C 1.5029(13) . ?
C1 C2 1.4994(13) . ?
C3C H3CA 1.0000 . ?
C3C C4C 1.5466(14) . ?
C3A H3AB 1.0000 . ?
C3A C4A 1.5434(14) . ?
C2 H2A 0.9800 . ?
C2 H2B 0.9800 . ?
C2 H2C 0.9800 . ?
C4 H4A 0.9900 . ?
C4 H4B 0.9900 . ?
C4 C5 1.5055(16) . ?
C3B H3BA 1.0000 . ?
C3B C4B 1.5432(15) . ?
C4C H4CA 0.9900 . ?
C4C H4CB 0.9900 . ?
C4C C5C 1.5060(16) . ?
C2C H2CA 0.9800 . ?
C2C H2CB 0.9800 . ?
C2C H2CC 0.9800 . ?
C2B H2BA 0.9800 . ?
C2B H2BB 0.9800 . ?
C2B H2BC 0.9800 . ?
C2A H2AA 0.9800 . ?
C2A H2AB 0.9800 . ?
C2A H2AC 0.9800 . ?
C4A H4AA 0.9900 . ?
C4A H4AB 0.9900 . ?
C4A C5A 1.5034(16) . ?
C4B H4BA 0.9900 . ?
C4B H4BB 0.9900 . ?
C4B C5B 1.5068(18) . ?
C5A H5A 1.0000 . ?
C5A C6A 1.5042(17) . ?
C5A C7A 1.5075(16) . ?
C5C H5C 1.0000 . ?
C5C C6C 1.5081(16) . ?
C5C C7C 1.5050(17) . ?
C5 H5 1.0000 . ?
C5 C7 1.5025(16) . ?
C5 C6 1.4991(17) . ?
C5B H5B 1.0000 . ?
C5B C6B 1.5071(16) . ?
C5B C7B 1.5072(16) . ?
C6B H6BA 0.9900 . ?
C6B H6BB 0.9900 . ?
C6B C7B 1.5027(18) . ?
C7 H7A 0.9900 . ?
C7 H7B 0.9900 . ?
C7 C6 1.503(2) . ?
C6C H6CA 0.9900 . ?
C6C H6CB 0.9900 . ?
C6C C7C 1.4995(18) . ?
C6A H6AA 0.9900 . ?
C6A H6AB 0.9900 . ?
C6A C7A 1.508(2) . ?
C6 H6A 0.9900 . ?
C6 H6B 0.9900 . ?
C7B H7BA 0.9900 . ?
C7B H7BB 0.9900 . ?
C7C H7CA 0.9900 . ?
C7C H7CB 0.9900 . ?
C7A H7AA 0.9900 . ?
C7A H7AB 0.9900 . ?

loop_
_geom_torsion_atom_site_label_1
_geom_torsion_atom_site_label_2
_geom_torsion_atom_site_label_3
_geom_torsion_atom_site_label_4
_geom_torsion
_geom_torsion_site_symmetry_1
_geom_torsion_site_symmetry_2
_geom_torsion_site_symmetry_3
_geom_torsion_site_symmetry_4
_geom_torsion_publ_flag
O2B C8B C3B NB 15.95(13) . . . . ?
O2B C8B C3B C4B -106.27(11) . . . . ?
O3C C8C C3C NC -170.99(8) . . . . ?
O3C C8C C3C C4C 67.12(10) . . . . ?
O2A C8A C3A NA -11.37(13) . . . . ?
O2A C8A C3A C4A 110.75(11) . . . . ?
O3B C8B C3B NB -166.58(8) . . . . ?
O3B C8B C3B C4B 71.21(11) . . . . ?
O2C C8C C3C NC 12.02(13) . . . . ?
O2C C8C C3C C4C -109.86(11) . . . . ?
O3A C8A C3A NA 170.45(8) . . . . ?
O3A C8A C3A C4A -67.42(11) . . . . ?
NA C3A C4A C5A 60.27(11) . . . . ?
N C3 C8 O3 175.96(8) . . . . ?
N C3 C8 O2 -4.67(14) . . . . ?
N C3 C4 C5 53.96(11) . . . . ?
NB C3B C4B C5B -63.00(11) . . . . ?
NC C3C C4C C5C -64.44(11) . . . . ?
C1B NB C3B C8B 152.50(9) . . . . ?
C1B NB C3B C4B -87.08(11) . . . . ?
C8A C3A C4A C5A -60.06(11) . . . . ?
C8B C3B C4B C5B 57.26(11) . . . . ?
C1A NA C3A C8A -160.55(9) . . . . ?
C1A NA C3A C4A 78.55(11) . . . . ?
C8C C3C C4C C5C 55.69(11) . . . . ?
C3 N C1 O1 -1.26(14) . . . . ?
C3 N C1 C2 179.03(8) . . . . ?
C3 C4 C5 C7 149.23(10) . . . . ?
C3 C4 C5 C6 78.22(13) . . . . ?
C8 C3 C4 C5 -68.15(11) . . . . ?
C1C NC C3C C8C 159.46(9) . . . . ?
C1C NC C3C C4C -80.83(11) . . . . ?
C1 N C3 C8 -160.91(9) . . . . ?
C1 N C3 C4 75.68(11) . . . . ?
C3C NC C1C O1C 1.65(14) . . . . ?
C3C NC C1C C2C -178.54(9) . . . . ?
C3C C4C C5C C6C -85.99(13) . . . . ?
C3C C4C C5C C7C -156.98(11) . . . . ?
C3A NA C1A O1A 0.37(15) . . . . ?
C3A NA C1A C2A 179.20(9) . . . . ?
C3A C4A C5A C6A 84.96(13) . . . . ?
C3A C4A C5A C7A 155.68(10) . . . . ?
C4 C3 C8 O3 -59.94(11) . . . . ?
C4 C3 C8 O2 119.42(11) . . . . ?
C4 C5 C7 C6 -110.86(13) . . . . ?
C4 C5 C6 C7 108.94(13) . . . . ?
C3B NB C1B O1B 3.04(15) . . . . ?
C3B NB C1B C2B -176.01(9) . . . . ?
C3B C4B C5B C6B -83.77(13) . . . . ?
C3B C4B C5B C7B -154.16(10) . . . . ?
C4C C5C C6C C7C -110.25(14) . . . . ?
C4C C5C C7C C6C 110.09(13) . . . . ?
C4A C5A C6A C7A 109.01(13) . . . . ?
C4A C5A C7A C6A -110.18(13) . . . . ?
C4B C5B C6B C7B -109.68(13) . . . . ?
C4B C5B C7B C6B 109.31(12) . . . . ?
